data_2020079
loop_
_publ_author_name
'Klien, Hendrik'
'Seichter, Wilhelm'
'Skobridis, Konstantinos'
'Weber, Edwin'

_publ_section_title
;
 Two terphenyl-based diol hosts and corresponding solvent inclusions with
 dimethylformamide and acetonitrile
;
_journal_coeditor_code LY3017
_journal_issue 9
_journal_name_full 'Acta Crystallographica Section C'
_journal_page_first
;
;
_journal_paper_doi 10.1107/S2053229615014035
_journal_volume 71
_journal_year 2015
_chemical_formula_iupac 'C48 H42 O2 , C2 H3 N'
_chemical_formula_moiety 'C48 H42 O2, C2 H3 N'
_chemical_formula_sum 'C50 H45 N O2'
_chemical_formula_weight 691.87
_chemical_name_systematic
;
2,2''-Bis[hydroxybis(4-methylphenyl)methyl]-1,1':4',1''-terphenyl
acetonitrile monosolvate
;
_space_group_crystal_system triclinic
_space_group_IT_number 2
_space_group_name_Hall '-P 1'
_space_group_name_H-M_alt 'P -1'
_symmetry_space_group_name_Hall '-P 1'
_symmetry_space_group_name_H-M 'P -1'
_atom_sites_solution_hydrogens geom
_audit_creation_method SHELXL-2013
_cell_angle_alpha 83.687(2)
_cell_angle_beta 78.583(2)
_cell_angle_gamma 76.417(2)
_cell_formula_units_Z 2
_cell_length_a 7.9452(2)
_cell_length_b 14.2079(4)
_cell_length_c 17.8589(5)
_cell_measurement_reflns_used 4522
_cell_measurement_temperature 100(2)
_cell_measurement_theta_max 25.18
_cell_measurement_theta_min 2.33
_cell_volume 1916.57(9)
_computing_cell_refinement
;
SAINT-NT (Sheldrick, 2008)
;
_computing_data_collection
;
APEX2 (Bruker, 2008)
;
_computing_data_reduction
;
SAINT-NT (Sheldrick, 2008)
;
_computing_molecular_graphics
;
ORTEP-3 for Windows (Farrugia, 2012)
;
_computing_publication_material
;
SHELXTL (Sheldrick, 2008)
;
_computing_structure_refinement
;
SHELXL2013 (Sheldrick, 2015)
;
_computing_structure_solution
;
SHELXS97 (Sheldrick, 2008)
;
_diffrn_ambient_temperature 100(2)
_diffrn_measured_fraction_theta_full 0.996
_diffrn_measured_fraction_theta_max 0.992
_diffrn_measurement_device_type 'Bruker APEXII CCD area-detector'
_diffrn_measurement_method '\f and \w'
_diffrn_radiation_type MoK\a
_diffrn_radiation_wavelength 0.71073
_diffrn_reflns_av_R_equivalents 0.0528
_diffrn_reflns_limit_h_max 10
_diffrn_reflns_limit_h_min -10
_diffrn_reflns_limit_k_max 18
_diffrn_reflns_limit_k_min -18
_diffrn_reflns_limit_l_max 23
_diffrn_reflns_limit_l_min -23
_diffrn_reflns_number 33150
_diffrn_reflns_theta_full 25.242
_diffrn_reflns_theta_max 27.745
_diffrn_reflns_theta_min 2.677
_exptl_absorpt_coefficient_mu 0.072
_exptl_absorpt_correction_type none
_exptl_crystal_colour colourless
_exptl_crystal_density_diffrn 1.199
_exptl_crystal_description irregular
_exptl_crystal_F_000 736
_exptl_crystal_size_max 0.170
_exptl_crystal_size_mid 0.100
_exptl_crystal_size_min 0.080
_refine_diff_density_max 0.304
_refine_diff_density_min -0.501
_refine_ls_extinction_method none
_refine_ls_goodness_of_fit_ref 1.020
_refine_ls_hydrogen_treatment constr
_refine_ls_matrix_type full
_refine_ls_number_parameters 485
_refine_ls_number_reflns 8974
_refine_ls_number_restraints 0
_refine_ls_restrained_S_all 1.020
_refine_ls_R_factor_all 0.1003
_refine_ls_R_factor_gt 0.0582
_refine_ls_shift/su_max 0.000
_refine_ls_shift/su_mean 0.000
_refine_ls_structure_factor_coef Fsqd
_refine_ls_weighting_details 'w = 1/[\s^2^(Fo^2^)+(0.0728P)^2^+0.6918P] where P=(Fo^2^+2Fc^2^)/3'
_refine_ls_weighting_scheme calc
_refine_ls_wR_factor_gt 0.1368
_refine_ls_wR_factor_ref 0.1591
_reflns_number_gt 5876
_reflns_number_total 8974
_reflns_threshold_expression I>2\s(I)
_cod_data_source_file ly3017sup1.cif
_cod_data_source_block IIIB
_cod_database_code 2020079
_shelx_space_group_comment
;
The symmetry employed for this shelxl refinement is uniquely defined
by the following loop, which should always be used as a source of
symmetry information in preference to the above space-group names.
They are only intended as comments.
;
_shelx_estimated_absorpt_t_min 0.988
_shelx_estimated_absorpt_t_max 0.994
_shelxl_version_number .2013

loop_
_space_group_symop_operation_xyz
'x, y, z'
'-x, -y, -z'

loop_
_atom_site_type_symbol
_atom_site_label
_atom_site_fract_x
_atom_site_fract_y
_atom_site_fract_z
_atom_site_U_iso_or_equiv
_atom_site_adp_type
_atom_site_calc_flag
_atom_site_occupancy
O O1 0.71175(17) 0.33833(11) 0.19417(8) 0.0211(3) Uani d 1
H H1 0.6860 0.3267 0.2417 0.032 Uiso calc 1
O O2 0.70777(17) 0.31003(10) 0.58877(8) 0.0190(3) Uani d 1
H H2 0.7375 0.2992 0.5422 0.028 Uiso calc 1
C C1 0.8873(2) 0.28570(15) 0.16675(11) 0.0163(4) Uani d 1
C C2 0.9107(2) 0.30801(15) 0.07998(11) 0.0168(4) Uani d 1
C C3 0.8449(3) 0.40141(15) 0.05079(12) 0.0217(5) Uani d 1
H H3 0.7773 0.4488 0.0848 0.026 Uiso calc 1
C C4 0.8761(3) 0.42643(16) -0.02694(12) 0.0228(5) Uani d 1
H H4 0.8291 0.4906 -0.0454 0.027 Uiso calc 1
C C5 0.9749(3) 0.35941(15) -0.07857(11) 0.0207(4) Uani d 1
C C6 1.0381(3) 0.26617(16) -0.04968(12) 0.0242(5) Uani d 1
H H6 1.1046 0.2187 -0.0839 0.029 Uiso calc 1
C C7 1.0065(3) 0.24042(16) 0.02847(12) 0.0223(5) Uani d 1
H H7 1.0510 0.1758 0.0467 0.027 Uiso calc 1
C C8 1.0150(3) 0.38747(17) -0.16289(12) 0.0268(5) Uani d 1
H H8A 1.1422 0.3693 -0.1811 0.040 Uiso calc 1
H H8B 0.9740 0.4577 -0.1718 0.040 Uiso calc 1
H H8C 0.9547 0.3536 -0.1907 0.040 Uiso calc 1
C C9 0.9032(3) 0.17723(15) 0.18771(11) 0.0183(4) Uani d 1
C C10 1.0628(3) 0.11640(16) 0.19835(12) 0.0238(5) Uani d 1
H H10 1.1631 0.1432 0.1952 0.029 Uiso calc 1
C C11 1.0775(3) 0.01699(16) 0.21347(13) 0.0269(5) Uani d 1
H H11 1.1882 -0.0232 0.2198 0.032 Uiso calc 1
C C12 0.9335(3) -0.02468(17) 0.21943(12) 0.0280(5) Uani d 1
C C13 0.7748(3) 0.03660(18) 0.20943(14) 0.0357(6) Uani d 1
H H13 0.6740 0.0100 0.2137 0.043 Uiso calc 1
C C14 0.7592(3) 0.13572(17) 0.19337(13) 0.0296(5) Uani d 1
H H14 0.6488 0.1756 0.1862 0.036 Uiso calc 1
C C15 0.9525(4) -0.13255(18) 0.23589(16) 0.0432(7) Uani d 1
H H15A 0.9483 -0.1486 0.2909 0.065 Uiso calc 1
H H15B 1.0653 -0.1665 0.2077 0.065 Uiso calc 1
H H15C 0.8562 -0.1528 0.2197 0.065 Uiso calc 1
C C16 1.0228(2) 0.32355(14) 0.19916(11) 0.0156(4) Uani d 1
C C17 1.1842(3) 0.32926(15) 0.15301(11) 0.0184(4) Uani d 1
H H17 1.2070 0.3102 0.1020 0.022 Uiso calc 1
C C18 1.3124(3) 0.36167(15) 0.17893(12) 0.0210(4) Uani d 1
H H18 1.4225 0.3626 0.1466 0.025 Uiso calc 1
C C19 1.2793(3) 0.39268(16) 0.25213(12) 0.0229(5) Uani d 1
H H19 1.3650 0.4164 0.2703 0.028 Uiso calc 1
C C20 1.1196(3) 0.38859(15) 0.29847(12) 0.0211(4) Uani d 1
H H20 1.0957 0.4115 0.3483 0.025 Uiso calc 1
C C21 0.9921(2) 0.35181(14) 0.27451(11) 0.0159(4) Uani d 1
C C22 0.8310(2) 0.34660(14) 0.33334(10) 0.0158(4) Uani d 1
C C23 0.7958(3) 0.25799(15) 0.36702(11) 0.0176(4) Uani d 1
H H23 0.8685 0.1989 0.3487 0.021 Uiso calc 1
C C24 0.6551(3) 0.25562(15) 0.42712(11) 0.0170(4) Uani d 1
H H24 0.6340 0.1948 0.4498 0.020 Uiso calc 1
C C25 0.5447(2) 0.34109(14) 0.45455(10) 0.0158(4) Uani d 1
C C26 0.5767(3) 0.42936(15) 0.41825(11) 0.0177(4) Uani d 1
H H26 0.4995 0.4885 0.4340 0.021 Uiso calc 1
C C27 0.7191(3) 0.43162(15) 0.35967(11) 0.0185(4) Uani d 1
H H27 0.7405 0.4924 0.3371 0.022 Uiso calc 1
C C28 0.3900(2) 0.34233(13) 0.51816(11) 0.0151(4) Uani d 1
C C29 0.2260(3) 0.38385(15) 0.49808(11) 0.0189(4) Uani d 1
H H29 0.2213 0.4112 0.4473 0.023 Uiso calc 1
C C30 0.0698(3) 0.38654(15) 0.54961(12) 0.0200(4) Uani d 1
H H30 -0.0402 0.4130 0.5340 0.024 Uiso calc 1
C C31 0.0772(3) 0.35011(14) 0.62397(12) 0.0188(4) Uani d 1
H H31 -0.0282 0.3504 0.6601 0.023 Uiso calc 1
C C32 0.2388(2) 0.31317(14) 0.64572(11) 0.0170(4) Uani d 1
H H32 0.2420 0.2908 0.6977 0.020 Uiso calc 1
C C33 0.3972(2) 0.30750(14) 0.59449(11) 0.0146(4) Uani d 1
C C34 0.5708(2) 0.26028(14) 0.62346(11) 0.0151(4) Uani d 1
C C35 0.6260(2) 0.15250(14) 0.60737(10) 0.0164(4) Uani d 1
C C36 0.8021(3) 0.10472(16) 0.59935(12) 0.0243(5) Uani d 1
H H36 0.8883 0.1397 0.6026 0.029 Uiso calc 1
C C37 0.8534(3) 0.00692(17) 0.58670(14) 0.0299(5) Uani d 1
H H37 0.9747 -0.0239 0.5810 0.036 Uiso calc 1
C C38 0.7319(3) -0.04719(16) 0.58211(13) 0.0293(5) Uani d 1
C C39 0.5565(3) 0.00038(16) 0.59112(13) 0.0287(5) Uani d 1
H H39 0.4702 -0.0351 0.5889 0.034 Uiso calc 1
C C40 0.5038(3) 0.09853(15) 0.60326(12) 0.0229(5) Uani d 1
H H40 0.3826 0.1292 0.6088 0.027 Uiso calc 1
C C41 0.7869(4) -0.15378(18) 0.56756(18) 0.0448(7) Uani d 1
H H41A 0.9107 -0.1691 0.5427 0.067 Uiso calc 1
H H41B 0.7138 -0.1689 0.5343 0.067 Uiso calc 1
H H41C 0.7719 -0.1925 0.6163 0.067 Uiso calc 1
C C42 0.5526(2) 0.27260(15) 0.70944(11) 0.0161(4) Uani d 1
C C43 0.5231(3) 0.19930(15) 0.76534(11) 0.0192(4) Uani d 1
H H43 0.5166 0.1382 0.7506 0.023 Uiso calc 1
C C44 0.5029(3) 0.21411(16) 0.84252(12) 0.0237(5) Uani d 1
H H44 0.4822 0.1629 0.8796 0.028 Uiso calc 1
C C45 0.5124(3) 0.30160(17) 0.86657(12) 0.0238(5) Uani d 1
C C46 0.5433(3) 0.37472(16) 0.81035(12) 0.0244(5) Uani d 1
H H46 0.5512 0.4355 0.8251 0.029 Uiso calc 1
C C47 0.5629(3) 0.36048(15) 0.73322(12) 0.0200(4) Uani d 1
H H47 0.5837 0.4117 0.6961 0.024 Uiso calc 1
C C48 0.4890(3) 0.3182(2) 0.95038(13) 0.0362(6) Uani d 1
H H48A 0.4388 0.2667 0.9813 0.054 Uiso calc 1
H H48B 0.4095 0.3812 0.9609 0.054 Uiso calc 1
H H48C 0.6035 0.3175 0.9634 0.054 Uiso calc 1
N N1A 0.4545(5) 0.0750(3) 0.0798(2) 0.1028(13) Uani d 1
C C1A 0.5932(5) 0.0660(3) 0.0446(2) 0.0656(10) Uani d 1
C C2A 0.7675(4) 0.0545(3) -0.0005(2) 0.0798(12) Uani d 1
H H2A1 0.7774 0.0146 -0.0432 0.120 Uiso calc 1
H H2A2 0.8542 0.0227 0.0316 0.120 Uiso calc 1
H H2A3 0.7894 0.1184 -0.0205 0.120 Uiso calc 1

loop_
_atom_site_aniso_label
_atom_site_aniso_U_11
_atom_site_aniso_U_22
_atom_site_aniso_U_33
_atom_site_aniso_U_12
_atom_site_aniso_U_13
_atom_site_aniso_U_23
O1 0.0152(7) 0.0307(9) 0.0155(7) -0.0034(6) 0.0004(5) -0.0030(6)
O2 0.0178(7) 0.0250(8) 0.0156(7) -0.0100(6) -0.0005(6) -0.0010(6)
C1 0.0125(9) 0.0206(11) 0.0154(10) -0.0032(8) -0.0007(7) -0.0039(8)
C2 0.0153(9) 0.0207(11) 0.0161(9) -0.0062(8) -0.0036(8) -0.0020(8)
C3 0.0226(11) 0.0205(11) 0.0203(10) -0.0020(8) -0.0013(8) -0.0040(8)
C4 0.0279(11) 0.0192(11) 0.0202(10) -0.0022(9) -0.0057(9) -0.0007(8)
C5 0.0209(10) 0.0244(12) 0.0176(10) -0.0068(9) -0.0038(8) -0.0005(8)
C6 0.0307(12) 0.0224(12) 0.0172(10) -0.0027(9) -0.0012(9) -0.0045(9)
C7 0.0266(11) 0.0181(11) 0.0206(11) -0.0021(9) -0.0038(9) -0.0013(8)
C8 0.0323(12) 0.0300(13) 0.0151(10) -0.0030(10) -0.0026(9) 0.0005(9)
C9 0.0232(10) 0.0230(11) 0.0104(9) -0.0099(9) -0.0011(8) -0.0011(8)
C10 0.0242(11) 0.0214(12) 0.0260(11) -0.0075(9) -0.0014(9) -0.0017(9)
C11 0.0295(12) 0.0220(12) 0.0275(12) -0.0044(9) -0.0041(9) 0.0019(9)
C12 0.0424(14) 0.0248(12) 0.0200(11) -0.0147(10) -0.0066(10) 0.0029(9)
C13 0.0398(14) 0.0352(15) 0.0404(15) -0.0238(12) -0.0154(11) 0.0112(11)
C14 0.0293(12) 0.0306(13) 0.0326(13) -0.0145(10) -0.0099(10) 0.0072(10)
C15 0.0635(18) 0.0272(14) 0.0462(16) -0.0227(13) -0.0176(14) 0.0091(12)
C16 0.0163(9) 0.0139(10) 0.0163(10) -0.0028(8) -0.0039(8) 0.0002(8)
C17 0.0183(10) 0.0203(11) 0.0160(10) -0.0033(8) -0.0024(8) -0.0020(8)
C18 0.0161(10) 0.0216(11) 0.0244(11) -0.0051(8) -0.0027(8) 0.0028(9)
C19 0.0215(11) 0.0237(12) 0.0276(11) -0.0093(9) -0.0090(9) -0.0012(9)
C20 0.0262(11) 0.0235(12) 0.0163(10) -0.0082(9) -0.0064(8) -0.0015(8)
C21 0.0185(10) 0.0126(10) 0.0156(9) -0.0026(8) -0.0030(8) 0.0017(7)
C22 0.0195(10) 0.0195(10) 0.0101(9) -0.0058(8) -0.0047(7) -0.0010(7)
C23 0.0218(10) 0.0151(10) 0.0148(9) -0.0011(8) -0.0030(8) -0.0030(8)
C24 0.0210(10) 0.0154(10) 0.0153(9) -0.0055(8) -0.0036(8) 0.0003(8)
C25 0.0180(10) 0.0195(11) 0.0112(9) -0.0053(8) -0.0039(7) -0.0009(7)
C26 0.0218(10) 0.0160(10) 0.0142(9) -0.0022(8) -0.0020(8) -0.0025(8)
C27 0.0251(10) 0.0165(10) 0.0152(10) -0.0074(8) -0.0032(8) -0.0001(8)
C28 0.0186(10) 0.0109(10) 0.0155(9) -0.0029(8) -0.0018(8) -0.0033(7)
C29 0.0230(10) 0.0177(11) 0.0167(10) -0.0048(8) -0.0056(8) 0.0008(8)
C30 0.0184(10) 0.0172(11) 0.0250(11) -0.0024(8) -0.0078(8) -0.0001(8)
C31 0.0170(10) 0.0167(11) 0.0216(10) -0.0042(8) 0.0001(8) -0.0017(8)
C32 0.0199(10) 0.0150(10) 0.0162(10) -0.0056(8) -0.0026(8) 0.0012(8)
C33 0.0189(10) 0.0106(9) 0.0151(9) -0.0047(7) -0.0030(8) -0.0009(7)
C34 0.0143(9) 0.0172(10) 0.0141(9) -0.0058(8) -0.0005(7) -0.0003(8)
C35 0.0201(10) 0.0169(10) 0.0110(9) -0.0024(8) -0.0025(8) 0.0007(7)
C36 0.0230(11) 0.0245(12) 0.0252(11) -0.0024(9) -0.0059(9) -0.0033(9)
C37 0.0247(12) 0.0272(13) 0.0349(13) 0.0061(9) -0.0103(10) -0.0064(10)
C38 0.0348(13) 0.0192(12) 0.0327(13) 0.0043(10) -0.0138(10) -0.0040(9)
C39 0.0336(13) 0.0200(12) 0.0361(13) -0.0066(10) -0.0126(10) -0.0035(10)
C40 0.0209(10) 0.0186(11) 0.0282(11) -0.0023(8) -0.0045(9) -0.0016(9)
C41 0.0477(16) 0.0231(14) 0.0638(19) 0.0061(12) -0.0229(14) -0.0107(13)
C42 0.0130(9) 0.0198(11) 0.0150(9) -0.0027(8) -0.0028(7) -0.0003(8)
C43 0.0217(10) 0.0187(11) 0.0176(10) -0.0048(8) -0.0040(8) -0.0017(8)
C44 0.0248(11) 0.0265(12) 0.0187(11) -0.0066(9) -0.0029(9) 0.0039(9)
C45 0.0223(11) 0.0326(13) 0.0164(10) -0.0054(9) -0.0021(8) -0.0043(9)
C46 0.0290(11) 0.0245(12) 0.0218(11) -0.0089(9) -0.0042(9) -0.0042(9)
C47 0.0240(11) 0.0175(11) 0.0199(10) -0.0075(8) -0.0043(8) -0.0005(8)
C48 0.0453(15) 0.0483(16) 0.0173(11) -0.0164(12) -0.0021(10) -0.0047(11)
N1A 0.072(2) 0.147(4) 0.101(3) -0.047(2) 0.010(2) -0.055(3)
C1A 0.051(2) 0.077(3) 0.073(2) -0.0204(18) -0.0040(18) -0.023(2)
C2A 0.056(2) 0.087(3) 0.100(3) -0.021(2) -0.007(2) -0.023(2)

loop_
_atom_type_symbol
_atom_type_description
_atom_type_scat_dispersion_real
_atom_type_scat_dispersion_imag
_atom_type_scat_source
C C 0.0033 0.0016 'International Tables Vol C Tables 4.2.6.8 and 6.1.1.4'
H H 0.0000 0.0000 'International Tables Vol C Tables 4.2.6.8 and 6.1.1.4'
N N 0.0061 0.0033 'International Tables Vol C Tables 4.2.6.8 and 6.1.1.4'
O O 0.0106 0.0060 'International Tables Vol C Tables 4.2.6.8 and 6.1.1.4'

loop_
_geom_angle_atom_site_label_1
_geom_angle_atom_site_label_2
_geom_angle_atom_site_label_3
_geom_angle
C1 O1 H1 109.5
C34 O2 H2 109.5
O1 C1 C9 110.32(15)
O1 C1 C2 103.61(15)
C9 C1 C2 111.40(16)
O1 C1 C16 110.70(15)
C9 C1 C16 110.70(16)
C2 C1 C16 109.90(15)
C7 C2 C3 117.82(19)
C7 C2 C1 122.57(18)
C3 C2 C1 119.46(17)
C4 C3 C2 121.12(19)
C4 C3 H3 119.4
C2 C3 H3 119.4
C3 C4 C5 121.2(2)
C3 C4 H4 119.4
C5 C4 H4 119.4
C6 C5 C4 117.68(19)
C6 C5 C8 121.00(19)
C4 C5 C8 121.31(19)
C5 C6 C7 121.38(19)
C5 C6 H6 119.3
C7 C6 H6 119.3
C2 C7 C6 120.8(2)
C2 C7 H7 119.6
C6 C7 H7 119.6
C5 C8 H8A 109.5
C5 C8 H8B 109.5
H8A C8 H8B 109.5
C5 C8 H8C 109.5
H8A C8 H8C 109.5
H8B C8 H8C 109.5
C14 C9 C10 117.9(2)
C14 C9 C1 120.49(19)
C10 C9 C1 121.50(18)
C11 C10 C9 120.9(2)
C11 C10 H10 119.6
C9 C10 H10 119.6
C12 C11 C10 121.3(2)
C12 C11 H11 119.4
C10 C11 H11 119.4
C13 C12 C11 117.4(2)
C13 C12 C15 122.2(2)
C11 C12 C15 120.4(2)
C12 C13 C14 121.8(2)
C12 C13 H13 119.1
C14 C13 H13 119.1
C13 C14 C9 120.7(2)
C13 C14 H14 119.7
C9 C14 H14 119.7
C12 C15 H15A 109.5
C12 C15 H15B 109.5
H15A C15 H15B 109.5
C12 C15 H15C 109.5
H15A C15 H15C 109.5
H15B C15 H15C 109.5
C17 C16 C21 117.86(17)
C17 C16 C1 119.50(17)
C21 C16 C1 122.64(16)
C18 C17 C16 122.35(18)
C18 C17 H17 118.8
C16 C17 H17 118.8
C19 C18 C17 119.60(19)
C19 C18 H18 120.2
C17 C18 H18 120.2
C20 C19 C18 118.95(19)
C20 C19 H19 120.5
C18 C19 H19 120.5
C19 C20 C21 122.19(19)
C19 C20 H20 118.9
C21 C20 H20 118.9
C20 C21 C16 118.93(17)
C20 C21 C22 115.53(17)
C16 C21 C22 125.55(17)
C27 C22 C23 118.39(18)
C27 C22 C21 119.61(18)
C23 C22 C21 121.84(17)
C24 C23 C22 120.55(18)
C24 C23 H23 119.7
C22 C23 H23 119.7
C23 C24 C25 121.02(19)
C23 C24 H24 119.5
C25 C24 H24 119.5
C24 C25 C26 117.93(17)
C24 C25 C28 123.01(18)
C26 C25 C28 118.99(17)
C27 C26 C25 120.91(18)
C27 C26 H26 119.5
C25 C26 H26 119.5
C26 C27 C22 121.11(19)
C26 C27 H27 119.4
C22 C27 H27 119.4
C29 C28 C33 118.73(17)
C29 C28 C25 115.37(17)
C33 C28 C25 125.89(17)
C30 C29 C28 122.29(18)
C30 C29 H29 118.9
C28 C29 H29 118.9
C31 C30 C29 118.74(18)
C31 C30 H30 120.6
C29 C30 H30 120.6
C30 C31 C32 119.66(18)
C30 C31 H31 120.2
C32 C31 H31 120.2
C31 C32 C33 122.57(18)
C31 C32 H32 118.7
C33 C32 H32 118.7
C32 C33 C28 117.89(17)
C32 C33 C34 118.68(16)
C28 C33 C34 123.40(16)
O2 C34 C35 110.70(15)
O2 C34 C42 103.29(15)
C35 C34 C42 110.47(16)
O2 C34 C33 110.87(15)
C35 C34 C33 110.21(15)
C42 C34 C33 111.13(15)
C40 C35 C36 117.77(19)
C40 C35 C34 121.91(17)
C36 C35 C34 120.28(18)
C37 C36 C35 121.0(2)
C37 C36 H36 119.5
C35 C36 H36 119.5
C36 C37 C38 121.5(2)
C36 C37 H37 119.3
C38 C37 H37 119.3
C39 C38 C37 117.4(2)
C39 C38 C41 120.8(2)
C37 C38 C41 121.8(2)
C38 C39 C40 121.6(2)
C38 C39 H39 119.2
C40 C39 H39 119.2
C39 C40 C35 120.8(2)
C39 C40 H40 119.6
C35 C40 H40 119.6
C38 C41 H41A 109.5
C38 C41 H41B 109.5
H41A C41 H41B 109.5
C38 C41 H41C 109.5
H41A C41 H41C 109.5
H41B C41 H41C 109.5
C47 C42 C43 117.83(18)
C47 C42 C34 119.50(17)
C43 C42 C34 122.66(18)
C42 C43 C44 120.9(2)
C42 C43 H43 119.5
C44 C43 H43 119.5
C45 C44 C43 121.5(2)
C45 C44 H44 119.2
C43 C44 H44 119.2
C44 C45 C46 117.42(19)
C44 C45 C48 121.7(2)
C46 C45 C48 120.9(2)
C47 C46 C45 121.3(2)
C47 C46 H46 119.3
C45 C46 H46 119.3
C46 C47 C42 121.00(19)
C46 C47 H47 119.5
C42 C47 H47 119.5
C45 C48 H48A 109.5
C45 C48 H48B 109.5
H48A C48 H48B 109.5
C45 C48 H48C 109.5
H48A C48 H48C 109.5
H48B C48 H48C 109.5
N1A C1A C2A 179.5(4)
C1A C2A H2A1 109.5
C1A C2A H2A2 109.5
H2A1 C2A H2A2 109.5
C1A C2A H2A3 109.5
H2A1 C2A H2A3 109.5
H2A2 C2A H2A3 109.5

loop_
_geom_bond_atom_site_label_1
_geom_bond_atom_site_label_2
_geom_bond_distance
O1 C1 1.437(2)
O1 H1 0.8400
O2 C34 1.437(2)
O2 H2 0.8400
C1 C9 1.527(3)
C1 C2 1.530(3)
C1 C16 1.540(3)
C2 C7 1.386(3)
C2 C3 1.392(3)
C3 C4 1.382(3)
C3 H3 0.9500
C4 C5 1.389(3)
C4 H4 0.9500
C5 C6 1.383(3)
C5 C8 1.505(3)
C6 C7 1.392(3)
C6 H6 0.9500
C7 H7 0.9500
C8 H8A 0.9800
C8 H8B 0.9800
C8 H8C 0.9800
C9 C14 1.388(3)
C9 C10 1.391(3)
C10 C11 1.390(3)
C10 H10 0.9500
C11 C12 1.388(3)
C11 H11 0.9500
C12 C13 1.385(3)
C12 C15 1.506(3)
C13 C14 1.387(3)
C13 H13 0.9500
C14 H14 0.9500
C15 H15A 0.9800
C15 H15B 0.9800
C15 H15C 0.9800
C16 C17 1.395(3)
C16 C21 1.405(3)
C17 C18 1.385(3)
C17 H17 0.9500
C18 C19 1.382(3)
C18 H18 0.9500
C19 C20 1.380(3)
C19 H19 0.9500
C20 C21 1.397(3)
C20 H20 0.9500
C21 C22 1.498(3)
C22 C27 1.388(3)
C22 C23 1.399(3)
C23 C24 1.392(3)
C23 H23 0.9500
C24 C25 1.394(3)
C24 H24 0.9500
C25 C26 1.401(3)
C25 C28 1.498(3)
C26 C27 1.384(3)
C26 H26 0.9500
C27 H27 0.9500
C28 C29 1.397(3)
C28 C33 1.405(3)
C29 C30 1.386(3)
C29 H29 0.9500
C30 C31 1.378(3)
C30 H30 0.9500
C31 C32 1.383(3)
C31 H31 0.9500
C32 C33 1.393(3)
C32 H32 0.9500
C33 C34 1.546(3)
C34 C35 1.533(3)
C34 C42 1.539(3)
C35 C40 1.388(3)
C35 C36 1.391(3)
C36 C37 1.384(3)
C36 H36 0.9500
C37 C38 1.387(3)
C37 H37 0.9500
C38 C39 1.385(3)
C38 C41 1.511(3)
C39 C40 1.387(3)
C39 H39 0.9500
C40 H40 0.9500
C41 H41A 0.9800
C41 H41B 0.9800
C41 H41C 0.9800
C42 C47 1.387(3)
C42 C43 1.389(3)
C43 C44 1.389(3)
C43 H43 0.9500
C44 C45 1.382(3)
C44 H44 0.9500
C45 C46 1.393(3)
C45 C48 1.509(3)
C46 C47 1.387(3)
C46 H46 0.9500
C47 H47 0.9500
C48 H48A 0.9800
C48 H48B 0.9800
C48 H48C 0.9800
N1A C1A 1.142(4)
C1A C2A 1.440(5)
C2A H2A1 0.9800
C2A H2A2 0.9800
C2A H2A3 0.9800

loop_
_geom_hbond_atom_site_label_D
_geom_hbond_atom_site_label_H
_geom_hbond_atom_site_label_A
_geom_hbond_site_symmetry_A
_geom_hbond_distance_DH
_geom_hbond_distance_HA
_geom_hbond_distance_DA
_geom_hbond_angle_DHA
O1 H1 Cg4 . 0.84 2.74 3.531(8) 157.9
O2 H2 Cg4 . 0.84 2.76 3.502(8) 148.5
C18 H18 O1 1_655 0.95 2.54 3.175(3) 124.2
C2A H2A1 N1A 2_655 0.98 2.68 3.404(5) 130.6

loop_
_geom_torsion_atom_site_label_1
_geom_torsion_atom_site_label_2
_geom_torsion_atom_site_label_3
_geom_torsion_atom_site_label_4
_geom_torsion
O1 C1 C2 C7 -144.55(19)
C9 C1 C2 C7 -26.0(3)
C16 C1 C2 C7 97.1(2)
O1 C1 C2 C3 40.1(2)
C9 C1 C2 C3 158.74(18)
C16 C1 C2 C3 -78.2(2)
C7 C2 C3 C4 -1.0(3)
C1 C2 C3 C4 174.57(18)
C2 C3 C4 C5 -0.3(3)
C3 C4 C5 C6 1.2(3)
C3 C4 C5 C8 -177.6(2)
C4 C5 C6 C7 -1.0(3)
C8 C5 C6 C7 177.9(2)
C3 C2 C7 C6 1.2(3)
C1 C2 C7 C6 -174.14(19)
C5 C6 C7 C2 -0.3(3)
O1 C1 C9 C14 30.7(2)
C2 C1 C9 C14 -83.8(2)
C16 C1 C9 C14 153.58(18)
O1 C1 C9 C10 -152.19(18)
C2 C1 C9 C10 93.3(2)
C16 C1 C9 C10 -29.3(2)
C14 C9 C10 C11 0.6(3)
C1 C9 C10 C11 -176.60(19)
C9 C10 C11 C12 -0.8(3)
C10 C11 C12 C13 0.2(3)
C10 C11 C12 C15 -180.0(2)
C11 C12 C13 C14 0.6(4)
C15 C12 C13 C14 -179.2(2)
C12 C13 C14 C9 -0.8(4)
C10 C9 C14 C13 0.2(3)
C1 C9 C14 C13 177.4(2)
O1 C1 C16 C17 -142.55(18)
C9 C1 C16 C17 94.8(2)
C2 C1 C16 C17 -28.7(2)
O1 C1 C16 C21 38.4(2)
C9 C1 C16 C21 -84.3(2)
C2 C1 C16 C21 152.21(18)
C21 C16 C17 C18 -0.2(3)
C1 C16 C17 C18 -179.31(19)
C16 C17 C18 C19 -2.1(3)
C17 C18 C19 C20 1.4(3)
C18 C19 C20 C21 1.7(3)
C19 C20 C21 C16 -4.0(3)
C19 C20 C21 C22 176.27(19)
C17 C16 C21 C20 3.1(3)
C1 C16 C21 C20 -177.75(18)
C17 C16 C21 C22 -177.13(18)
C1 C16 C21 C22 2.0(3)
C20 C21 C22 C27 65.7(2)
C16 C21 C22 C27 -114.0(2)
C20 C21 C22 C23 -109.5(2)
C16 C21 C22 C23 70.7(3)
C27 C22 C23 C24 -2.0(3)
C21 C22 C23 C24 173.26(18)
C22 C23 C24 C25 0.8(3)
C23 C24 C25 C26 1.9(3)
C23 C24 C25 C28 178.93(18)
C24 C25 C26 C27 -3.4(3)
C28 C25 C26 C27 179.42(18)
C25 C26 C27 C22 2.2(3)
C23 C22 C27 C26 0.5(3)
C21 C22 C27 C26 -174.89(18)
C24 C25 C28 C29 -116.4(2)
C26 C25 C28 C29 60.7(2)
C24 C25 C28 C33 64.8(3)
C26 C25 C28 C33 -118.2(2)
C33 C28 C29 C30 -4.0(3)
C25 C28 C29 C30 177.07(19)
C28 C29 C30 C31 2.4(3)
C29 C30 C31 C32 0.9(3)
C30 C31 C32 C33 -2.6(3)
C31 C32 C33 C28 0.9(3)
C31 C32 C33 C34 -176.97(18)
C29 C28 C33 C32 2.3(3)
C25 C28 C33 C32 -178.93(18)
C29 C28 C33 C34 -179.94(17)
C25 C28 C33 C34 -1.1(3)
C32 C33 C34 O2 -142.87(17)
C28 C33 C34 O2 39.4(2)
C32 C33 C34 C35 94.2(2)
C28 C33 C34 C35 -83.6(2)
C32 C33 C34 C42 -28.6(2)
C28 C33 C34 C42 153.63(18)
O2 C34 C35 C40 -151.18(18)
C42 C34 C35 C40 95.0(2)
C33 C34 C35 C40 -28.2(2)
O2 C34 C35 C36 31.4(2)
C42 C34 C35 C36 -82.4(2)
C33 C34 C35 C36 154.39(18)
C40 C35 C36 C37 0.8(3)
C34 C35 C36 C37 178.39(19)
C35 C36 C37 C38 -0.5(3)
C36 C37 C38 C39 -0.4(4)
C36 C37 C38 C41 179.4(2)
C37 C38 C39 C40 0.8(4)
C41 C38 C39 C40 -178.9(2)
C38 C39 C40 C35 -0.5(3)
C36 C35 C40 C39 -0.4(3)
C34 C35 C40 C39 -177.88(19)
O2 C34 C42 C47 39.8(2)
C35 C34 C42 C47 158.26(17)
C33 C34 C42 C47 -79.1(2)
O2 C34 C42 C43 -141.19(18)
C35 C34 C42 C43 -22.8(2)
C33 C34 C42 C43 99.9(2)
C47 C42 C43 C44 0.6(3)
C34 C42 C43 C44 -178.36(18)
C42 C43 C44 C45 -0.4(3)
C43 C44 C45 C46 -0.1(3)
C43 C44 C45 C48 179.5(2)
C44 C45 C46 C47 0.4(3)
C48 C45 C46 C47 -179.2(2)
C45 C46 C47 C42 -0.1(3)
C43 C42 C47 C46 -0.4(3)
C34 C42 C47 C46 178.62(18)

_cod_database_fobs_code 2020079
